data_7027372
loop_
_publ_author_name
'Watkins, Scott E.'
'Yang, Xinhao'
'Craig, Donald C.'
'Colbran, Stephen B.'

_publ_section_title
;
 A new route to (N)n-donor functionalised phosphines; novel homo- and
 hetero-nuclear complexes of a phosphino-substituted triazacyclononane
 ligand
;
_journal_issue 10
_journal_name_full 'Journal of the Chemical Society, Dalton Transactions'
_journal_page_first 1539
_journal_paper_doi 10.1039/a901885i
_journal_year 1999
_chemical_formula_moiety 'C31 H42 Cu N3 P +1, P F6 -1'
_chemical_formula_sum 'C31 H42 Cu F6 N3 P2'
_chemical_formula_weight 696.2
_space_group_IT_number 14
_symmetry_cell_setting monoclinic
_symmetry_space_group_name_Hall '-P 2ybc'
_symmetry_space_group_name_H-M 'P 1 21/c 1'
_atom_type_scat_source 'International Tables for X-ray Crystallography, Vol. IV'
_audit_creation_method 'RAELSPUB and manual entry'
_cell_angle_alpha 90
_cell_angle_beta 123.87(2)
_cell_angle_gamma 90
_cell_formula_units_Z 4
_cell_length_a 15.091(6)
_cell_length_b 14.532(3)
_cell_length_c 17.990(9)
_cell_measurement_reflns_used 10
_cell_measurement_temperature 294
_cell_measurement_theta_max 11
_cell_measurement_theta_min 10
_cell_volume 3276(2)
_diffrn_measurement_device_type 'Nonius CAD-4'
_diffrn_measurement_method \w--2\q
_diffrn_radiation_type 'Mo K\a'
_diffrn_radiation_wavelength 0.71073
_diffrn_reflns_av_R_equivalents 0.012
_diffrn_reflns_number 4426
_diffrn_reflns_theta_max 23
_diffrn_standards_decay_% 0
_diffrn_standards_interval_time 30min
_diffrn_standards_number 1
_exptl_absorpt_coefficient_mu 0.821
_exptl_absorpt_correction_type none
_exptl_crystal_density_diffrn 1.41
_exptl_crystal_density_method 'not measured'
_exptl_crystal_description irregular
_exptl_crystal_F_000 1448.0
_exptl_crystal_size_rad 0.1
_refine_diff_density_max 0.38
_refine_diff_density_min -0.34
_refine_ls_extinction_method none
_refine_ls_goodness_of_fit_ref 1.69
_refine_ls_hydrogen_treatment noref
_refine_ls_number_parameters 287
_refine_ls_number_reflns 2821
_refine_ls_R_factor_gt 0.037
_refine_ls_shift/su_max 0.005
_refine_ls_structure_factor_coef F
_refine_ls_weighting_details 'w = 1/[\s^2^(F) + 0.0016F^2^]'
_refine_ls_weighting_scheme calc
_refine_ls_wR_factor_ref 0.051
_reflns_number_gt 2821
_reflns_number_total 4259
_reflns_threshold_expression I>3\s(I)
_cod_data_source_file 901885isup1.cif
_cod_data_source_block 1
_cod_depositor_comments
;
 Changing the _atom_site_occupancy data item value from '?' to '1'
 for all fully occupied atom sites.

 Antanas Vaitkus,
 2017-02-09
;
_cod_original_sg_symbol_H-M 'P 21/c'
_cod_database_code 7027372
_diffrn_reflns_h_min -16
_diffrn_reflns_h_max 16
_diffrn_reflns_k_min 0
_diffrn_reflns_k_max 15
_diffrn_reflns_l_min 0
_diffrn_reflns_l_max 19

loop_
_symmetry_equiv_pos_site_id
_symmetry_equiv_pos_as_xyz
1 x,y,z
2 -x,1/2+y,1/2-z
3 -x,-y,-z
4 x,1/2-y,1/2+z

loop_
_atom_site_label
_atom_site_fract_x
_atom_site_fract_y
_atom_site_fract_z
_atom_site_U_iso_or_equiv
_atom_site_adp_type
_atom_site_type_symbol
_atom_site_occupancy
Cu 0.31288(4) 0.28701(4) 0.38759(4) 0.0392(2) Uani Cu 1
P 0.19557(9) 0.37086(8) 0.27895(8) 0.0393(3) Uani P 1
N1 0.3290(3) 0.3583(3) 0.4992(2) 0.041(1) Uani N 1
N2 0.3199(3) 0.1664(3) 0.4582(2) 0.042(1) Uani N 1
N3 0.4809(3) 0.2842(3) 0.4640(2) 0.0413(9) Uani N 1
C1 0.2852(4) 0.2934(4) 0.5337(3) 0.052(1) Uani C 1
C2 0.3265(4) 0.1962(3) 0.5405(3) 0.050(1) Uani C 1
C3 0.4237(4) 0.1279(3) 0.4797(3) 0.048(1) Uani C 1
C4 0.5124(4) 0.1994(3) 0.5178(3) 0.052(1) Uani C 1
C5 0.5051(4) 0.3690(4) 0.5194(3) 0.052(1) Uani C 1
C6 0.4452(4) 0.3739(4) 0.5643(3) 0.052(1) Uani C 1
C7 0.2333(4) 0.0970(3) 0.4044(3) 0.053(1) Uani C 1
C8 0.1238(4) 0.1373(4) 0.3705(4) 0.071(2) Uani C 1
C9 0.2487(5) 0.0060(4) 0.4531(4) 0.079(2) Uani C 1
C10 0.5304(4) 0.2940(3) 0.4112(3) 0.051(1) Uani C 1
C11 0.4844(5) 0.2229(4) 0.3371(4) 0.070(2) Uani C 1
C12 0.6525(4) 0.2899(4) 0.4681(4) 0.075(2) Uani C 1
C13 0.2714(4) 0.4481(3) 0.4703(3) 0.047(1) Uani C 1
C14 0.1526(4) 0.4375(3) 0.4024(3) 0.045(1) Uani C 1
C15 0.0852(4) 0.4625(4) 0.4285(4) 0.062(2) Uani C 1
C16 -0.0234(5) 0.4509(4) 0.3728(5) 0.072(2) Uani C 1
C17 -0.0666(4) 0.4141(4) 0.2888(4) 0.069(2) Uani C 1
C18 -0.0024(4) 0.3907(4) 0.2596(3) 0.054(1) Uani C 1
C19 0.1079(4) 0.4033(3) 0.3153(3) 0.040(1) Uani C 1
C20 0.1070(3) 0.3287(2) 0.1653(2) 0.047(1) Uani C 1
C21 0.0391(3) 0.3864(2) 0.0944(3) 0.061(1) Uani C 1
C22 -0.0304(3) 0.3507(3) 0.0090(2) 0.081(2) Uani C 1
C23 -0.0322(4) 0.2578(3) -0.0056(3) 0.095(2) Uani C 1
C24 0.0344(4) 0.1998(3) 0.0639(3) 0.104(2) Uani C 1
C25 0.1041(3) 0.2350(3) 0.1494(3) 0.075(2) Uani C 1
C26 0.2365(2) 0.4821(2) 0.2597(2) 0.042(1) Uani C 1
C27 0.3100(3) 0.4818(2) 0.2364(2) 0.050(1) Uani C 1
C28 0.3402(3) 0.5636(3) 0.2165(2) 0.062(1) Uani C 1
C29 0.2973(3) 0.6455(3) 0.2199(2) 0.064(2) Uani C 1
C30 0.2246(3) 0.6470(2) 0.2429(2) 0.061(2) Uani C 1
C31 0.1940(3) 0.5654(3) 0.2628(2) 0.050(1) Uani C 1
PP 0.6371(2) 0.4492(1) 0.2560(1) 0.049(1) Uani P 0.76
F1P 0.5353(3) 0.4964(3) 0.1743(2) 0.086(1) Uani F 0.76
F2P 0.5744(2) 0.3557(2) 0.2330(3) 0.079(2) Uani F 0.76
F3P 0.5987(3) 0.4766(4) 0.3183(2) 0.108(2) Uani F 0.76
F4P 0.7388(2) 0.4019(3) 0.3377(2) 0.082(2) Uani F 0.76
F5P 0.6998(4) 0.5426(2) 0.2790(3) 0.132(1) Uani F 0.76
F6P 0.6754(3) 0.4218(3) 0.1937(2) 0.102(2) Uani F 0.76
PP' 0.6429(6) 0.4602(5) 0.2643(5) 0.053(1) Uani P 0.24
F1P' 0.5465(10) 0.4864(9) 0.1674(6) 0.080(1) Uani F 0.24
F2P' 0.5685(8) 0.3931(10) 0.2744(9) 0.086(2) Uani F 0.24
F3P' 0.6124(12) 0.5410(9) 0.3042(9) 0.136(2) Uani F 0.24
F4P' 0.7392(7) 0.4340(10) 0.3612(6) 0.086(2) Uani F 0.24
F5P' 0.7173(12) 0.5273(9) 0.2541(11) 0.142(2) Uani F 0.24
F6P' 0.6734(9) 0.3794(9) 0.2244(8) 0.082(2) Uani F 0.24
H1C1 0.2057 0.2931 0.4924 0.052 Uani H 1
H2C1 0.3064 0.3141 0.5945 0.052 Uani H 1
H1C2 0.2833 0.1528 0.5511 0.050 Uani H 1
H2C2 0.4029 0.1935 0.5922 0.050 Uani H 1
H1C3 0.4128 0.1021 0.4236 0.048 Uani H 1
H2C3 0.4462 0.0775 0.5247 0.048 Uani H 1
H1C4 0.5749 0.1719 0.5206 0.052 Uani H 1
H2C4 0.5335 0.2158 0.5796 0.052 Uani H 1
H1C5 0.4855 0.4240 0.4797 0.052 Uani H 1
H2C5 0.5834 0.3702 0.5668 0.052 Uani H 1
H1C6 0.4562 0.4362 0.5919 0.052 Uani H 1
H2C6 0.4739 0.3258 0.6121 0.052 Uani H 1
HC7 0.2342 0.0823 0.3505 0.053 Uani H 1
H1C8 0.1148 0.1966 0.3388 0.071 Uani H 1
H2C8 0.0672 0.0930 0.3282 0.071 Uani H 1
H3C8 0.1178 0.1487 0.4223 0.071 Uani H 1
H1C9 0.3207 -0.0198 0.4750 0.079 Uani H 1
H2C9 0.2430 0.0170 0.5052 0.079 Uani H 1
H3C9 0.1924 -0.0387 0.4110 0.079 Uani H 1
HC10 0.5095 0.3559 0.3819 0.051 Uani H 1
H1C11 0.4047 0.2267 0.3007 0.070 Uani H 1
H2C11 0.5107 0.2351 0.2979 0.070 Uani H 1
H3C11 0.5075 0.1601 0.3639 0.070 Uani H 1
H1C12 0.6813 0.3373 0.5166 0.075 Uani H 1
H2C12 0.6763 0.2274 0.4955 0.075 Uani H 1
H3C12 0.6795 0.3024 0.4295 0.075 Uani H 1
H1C13 0.3015 0.4861 0.4430 0.047 Uani H 1
H2C13 0.2830 0.4804 0.5241 0.047 Uani H 1
HC15 0.1164 0.4896 0.4893 0.062 Uani H 1
HC16 -0.0706 0.4690 0.3931 0.072 Uani H 1
HC17 -0.1454 0.4043 0.2485 0.069 Uani H 1
HC18 -0.0349 0.3645 0.1982 0.054 Uani H 1
HC21 0.0402 0.4541 0.1047 0.078 Uani H 1
HC22 -0.0791 0.3927 -0.0418 0.107 Uani H 1
HC23 -0.0823 0.2323 -0.0670 0.124 Uani H 1
HC24 0.0328 0.1322 0.0530 0.153 Uani H 1
HC25 0.1526 0.1925 0.1998 0.098 Uani H 1
HC27 0.3414 0.4222 0.2338 0.057 Uani H 1
HC28 0.3932 0.5628 0.1998 0.077 Uani H 1
HC29 0.3192 0.7043 0.2056 0.076 Uani H 1
HC30 0.1935 0.7068 0.2453 0.075 Uani H 1
HC31 0.1409 0.5669 0.2795 0.057 Uani H 1

loop_
_atom_site_aniso_label
_atom_site_aniso_U_11
_atom_site_aniso_U_22
_atom_site_aniso_U_33
_atom_site_aniso_U_12
_atom_site_aniso_U_13
_atom_site_aniso_U_23
_atom_site_aniso_type_symbol
Cu 0.0393(3) 0.0372(3) 0.0335(3) 0.0046(3) 0.0156(3) 0.0004(3) Cu
P 0.0392(7) 0.0392(7) 0.0362(7) 0.0015(6) 0.0189(6) 0.0004(6) P
N1 0.037(2) 0.045(2) 0.037(2) -0.001(2) 0.018(2) -0.005(2) N
N2 0.044(2) 0.039(2) 0.041(2) -0.005(2) 0.022(2) -0.001(2) N
N3 0.038(2) 0.039(2) 0.042(2) 0.002(2) 0.020(2) 0.001(2) N
C1 0.058(3) 0.059(3) 0.043(3) -0.002(3) 0.031(3) -0.002(3) C
C2 0.056(3) 0.052(4) 0.041(3) 0.003(3) 0.026(3) 0.006(3) C
C3 0.048(3) 0.038(3) 0.061(4) 0.008(2) 0.032(3) 0.011(3) C
C4 0.044(3) 0.052(3) 0.058(3) 0.011(3) 0.027(3) 0.013(3) C
C5 0.049(3) 0.050(3) 0.053(3) -0.005(3) 0.025(3) -0.005(3) C
C6 0.045(3) 0.059(4) 0.041(3) -0.007(3) 0.017(3) -0.013(3) C
C7 0.059(3) 0.046(3) 0.050(3) -0.006(3) 0.028(3) -0.001(3) C
C8 0.056(4) 0.066(4) 0.085(5) -0.015(3) 0.035(4) -0.008(3) C
C9 0.090(5) 0.049(4) 0.085(5) -0.016(3) 0.041(4) 0.008(3) C
C10 0.052(3) 0.049(3) 0.060(3) 0.000(3) 0.036(3) 0.002(3) C
C11 0.084(4) 0.068(4) 0.087(4) -0.011(4) 0.066(4) -0.009(4) C
C12 0.056(3) 0.077(4) 0.102(5) 0.000(3) 0.050(4) 0.010(4) C
C13 0.052(3) 0.043(3) 0.050(3) 0.001(3) 0.030(3) -0.012(3) C
C14 0.047(3) 0.039(3) 0.051(3) 0.007(2) 0.029(3) 0.000(2) C
C15 0.064(4) 0.067(4) 0.070(4) 0.010(3) 0.047(4) 0.002(3) C
C16 0.068(4) 0.083(4) 0.082(5) 0.019(4) 0.053(4) 0.007(4) C
C17 0.042(3) 0.075(4) 0.095(5) 0.013(3) 0.041(4) 0.020(4) C
C18 0.044(3) 0.056(3) 0.057(4) 0.002(3) 0.026(3) 0.007(3) C
C19 0.036(3) 0.038(3) 0.042(3) 0.006(2) 0.019(2) 0.003(2) C
C20 0.052(2) 0.042(2) 0.040(1) -0.002(2) 0.023(1) 0.002(1) C
C21 0.065(2) 0.056(2) 0.041(1) 0.002(2) 0.017(1) 0.006(1) C
C22 0.086(3) 0.078(3) 0.042(1) -0.005(2) 0.013(1) 0.002(1) C
C23 0.115(4) 0.080(3) 0.047(1) -0.020(3) 0.018(2) -0.012(2) C
C24 0.145(4) 0.060(2) 0.055(2) -0.014(2) 0.023(2) -0.015(2) C
C25 0.102(3) 0.044(2) 0.049(2) -0.003(2) 0.024(2) -0.006(1) C
C26 0.035(2) 0.044(1) 0.036(2) 0.001(1) 0.014(2) 0.003(1) C
C27 0.043(2) 0.056(1) 0.049(2) -0.004(1) 0.024(2) 0.004(1) C
C28 0.057(2) 0.067(2) 0.057(2) -0.013(2) 0.029(2) 0.007(2) C
C29 0.063(3) 0.057(1) 0.051(3) -0.014(2) 0.019(2) 0.009(2) C
C30 0.063(3) 0.045(1) 0.055(3) -0.003(1) 0.021(2) 0.007(1) C
C31 0.048(2) 0.042(1) 0.048(2) 0.003(1) 0.020(2) 0.004(1) C
P 0.049(1) 0.052(1) 0.044(1) -0.0037(9) 0.0251(7) -0.0045(6) P
F1 0.085(2) 0.075(1) 0.065(1) 0.022(1) 0.022(1) 0.009(1) F
F2 0.080(1) 0.066(2) 0.072(1) -0.023(1) 0.031(1) -0.0004(9) F
F3 0.098(2) 0.163(4) 0.068(2) 0.026(2) 0.050(2) -0.028(2) F
F4 0.060(1) 0.102(2) 0.055(1) 0.013(1) 0.0145(9) -0.001(1) F
F5 0.133(3) 0.084(2) 0.120(4) -0.056(2) 0.034(2) -0.008(1) F
F6 0.079(2) 0.179(4) 0.073(2) 0.001(2) 0.057(2) -0.006(2) F
P' 0.054(1) 0.053(1) 0.0466(9) -0.0047(9) 0.0250(7) -0.0062(7) P
F1' 0.082(2) 0.074(2) 0.057(1) 0.012(1) 0.0229(9) 0.012(1) F
F2' 0.073(2) 0.126(3) 0.069(2) -0.020(2) 0.047(1) 0.007(1) F
F3' 0.145(4) 0.110(3) 0.101(4) 0.039(2) 0.037(3) -0.049(3) F
F4' 0.068(1) 0.110(3) 0.049(1) 0.001(2) 0.0124(9) -0.010(1) F
F5' 0.123(2) 0.143(3) 0.129(4) -0.076(3) 0.051(2) 0.012(2) F
F6' 0.069(1) 0.112(3) 0.065(1) 0.022(1) 0.037(1) -0.016(1) F

loop_
_geom_angle_atom_site_label_1
_geom_angle_atom_site_label_2
_geom_angle_atom_site_label_3
_geom_angle
_geom_angle_site_symmetry_1
_geom_angle_site_symmetry_2
_geom_angle_site_symmetry_3
_geom_angle_publ_flag
P Cu N1 100.6(1) 1_555 1_555 1_555 no
P Cu N2 138.9(1) 1_555 1_555 1_555 no
P Cu N3 133.6(1) 1_555 1_555 1_555 no
N1 Cu N2 84.1(1) 1_555 1_555 1_555 no
N1 Cu N3 86.1(1) 1_555 1_555 1_555 no
N2 Cu N3 87.3(1) 1_555 1_555 1_555 no
Cu N1 C1 103.9(3) 1_555 1_555 1_555 no
Cu N1 C6 106.2(3) 1_555 1_555 1_555 no
Cu N1 C13 110.8(3) 1_555 1_555 1_555 no
C1 N1 C6 112.0(4) 1_555 1_555 1_555 no
C1 N1 C13 113.4(4) 1_555 1_555 1_555 no
C6 N1 C13 110.1(4) 1_555 1_555 1_555 no
Cu N2 C2 107.8(3) 1_555 1_555 1_555 no
Cu N2 C3 99.2(3) 1_555 1_555 1_555 no
Cu N2 C7 115.6(3) 1_555 1_555 1_555 no
C2 N2 C3 111.7(4) 1_555 1_555 1_555 no
C2 N2 C7 112.8(4) 1_555 1_555 1_555 no
C3 N2 C7 109.0(4) 1_555 1_555 1_555 no
Cu N3 C4 106.0(3) 1_555 1_555 1_555 no
Cu N3 C5 100.2(3) 1_555 1_555 1_555 no
Cu N3 C10 115.2(3) 1_555 1_555 1_555 no
C4 N3 C5 112.4(4) 1_555 1_555 1_555 no
C4 N3 C10 113.6(4) 1_555 1_555 1_555 no
C5 N3 C10 108.6(4) 1_555 1_555 1_555 no
N1 C1 C2 111.7(4) 1_555 1_555 1_555 no
N2 C2 C1 113.1(4) 1_555 1_555 1_555 no
N2 C3 C4 113.1(4) 1_555 1_555 1_555 no
N3 C4 C3 113.2(4) 1_555 1_555 1_555 no
N3 C5 C6 113.5(4) 1_555 1_555 1_555 no
N1 C6 C5 111.4(4) 1_555 1_555 1_555 no
N2 C7 C8 111.1(4) 1_555 1_555 1_555 no
N2 C7 C9 114.3(4) 1_555 1_555 1_555 no
C8 C7 C9 110.2(5) 1_555 1_555 1_555 no
N3 C10 C11 110.2(4) 1_555 1_555 1_555 no
N3 C10 C12 114.1(4) 1_555 1_555 1_555 no
C11 C10 C12 110.6(5) 1_555 1_555 1_555 no
N1 C13 C14 113.0(4) 1_555 1_555 1_555 no
C13 C14 C15 117.6(4) 1_555 1_555 1_555 no
C13 C14 C19 123.5(4) 1_555 1_555 1_555 no
C15 C14 C19 118.9(4) 1_555 1_555 1_555 no
C14 C15 C16 121.6(5) 1_555 1_555 1_555 no
C15 C16 C17 119.3(5) 1_555 1_555 1_555 no
C16 C17 C18 120.8(5) 1_555 1_555 1_555 no
C17 C18 C19 120.3(5) 1_555 1_555 1_555 no
C14 C19 C18 119.1(4) 1_555 1_555 1_555 no
C21 C20 C25 118.8(3) 1_555 1_555 1_555 no
C20 C21 C22 120.5(3) 1_555 1_555 1_555 no
C21 C22 C23 120.0(3) 1_555 1_555 1_555 no
C22 C23 C24 120.2(4) 1_555 1_555 1_555 no
C23 C24 C25 120.0(3) 1_555 1_555 1_555 no
C20 C25 C24 120.5(3) 1_555 1_555 1_555 no
C27 C26 C31 118.8(3) 1_555 1_555 1_555 no
C26 C27 C28 120.5(3) 1_555 1_555 1_555 no
C27 C28 C29 120.0(3) 1_555 1_555 1_555 no
C28 C29 C30 120.2(4) 1_555 1_555 1_555 no
C29 C30 C31 120.0(3) 1_555 1_555 1_555 no
C26 C31 C30 120.5(3) 1_555 1_555 1_555 no

loop_
_geom_bond_atom_site_label_1
_geom_bond_atom_site_label_2
_geom_bond_distance
_geom_bond_site_symmetry_1
_geom_bond_site_symmetry_2
_geom_bond_publ_flag
Cu P 2.141(1) 1_555 1_555 no
Cu N1 2.150(4) 1_555 1_555 no
Cu N2 2.132(4) 1_555 1_555 no
Cu N3 2.106(3) 1_555 1_555 no
N1 C1 1.472(6) 1_555 1_555 no
N1 C6 1.487(6) 1_555 1_555 no
N1 C13 1.491(6) 1_555 1_555 no
N2 C2 1.491(6) 1_555 1_555 no
N2 C3 1.496(6) 1_555 1_555 no
N2 C7 1.501(6) 1_555 1_555 no
N3 C4 1.473(6) 1_555 1_555 no
N3 C5 1.496(6) 1_555 1_555 no
N3 C10 1.507(6) 1_555 1_555 no
C1 C2 1.522(7) 1_555 1_555 no
C3 C4 1.524(7) 1_555 1_555 no
C5 C6 1.513(7) 1_555 1_555 no
C7 C8 1.524(7) 1_555 1_555 no
C7 C9 1.531(7) 1_555 1_555 no
C10 C11 1.514(7) 1_555 1_555 no
C10 C12 1.531(7) 1_555 1_555 no
C13 C14 1.513(6) 1_555 1_555 no
C14 C15 1.385(7) 1_555 1_555 no
C14 C19 1.407(6) 1_555 1_555 no
C15 C16 1.374(7) 1_555 1_555 no
C16 C17 1.379(8) 1_555 1_555 no
C17 C18 1.377(7) 1_555 1_555 no
C18 C19 1.396(6) 1_555 1_555 no
C20 C21 1.387(3) 1_555 1_555 no
C20 C25 1.387(3) 1_555 1_555 no
C21 C22 1.390(3) 1_555 1_555 no
C22 C23 1.372(3) 1_555 1_555 no
C23 C24 1.372(3) 1_555 1_555 no
C24 C25 1.390(3) 1_555 1_555 no
C26 C27 1.387(3) 1_555 1_555 no
C26 C31 1.387(3) 1_555 1_555 no
C27 C28 1.390(3) 1_555 1_555 no
C28 C29 1.372(3) 1_555 1_555 no
C29 C30 1.372(3) 1_555 1_555 no
C30 C31 1.390(3) 1_555 1_555 no
P F1 1.573(1) 1_555 1_555 no
